data_1518127
loop_
_publ_author_name
'Inami, Tasuku'
'Kurahashi, Takuya'
'Matsubara, Seijiro'

_publ_section_title
;
 Nickel-catalyzed reaction of thioisatins and alkynes: a facile synthesis
 of thiochromones.
;
_journal_issue 21
_journal_name_full 'Organic letters'
_journal_page_first 5660
_journal_page_last 5662
_journal_paper_doi 10.1021/ol5026102
_journal_volume 16
_journal_year 2014
_chemical_formula_sum 'C23 H15 F3 O2 S'
_chemical_formula_weight 412.41
_chemical_name_systematic
; 
 ? 
;
_space_group_IT_number 14
_symmetry_cell_setting monoclinic
_symmetry_space_group_name_Hall '-P 2ybc'
_symmetry_space_group_name_H-M 'P 1 21/c 1'
_atom_sites_solution_hydrogens geom
_atom_sites_solution_primary direct
_atom_sites_solution_secondary difmap
_audit_creation_method SHELXL-97
_cell_angle_alpha 90.00
_cell_angle_beta 91.569(8)
_cell_angle_gamma 90.00
_cell_formula_units_Z 4
_cell_length_a 5.591(2)
_cell_length_b 16.262(6)
_cell_length_c 21.370(8)
_cell_measurement_reflns_used 1077
_cell_measurement_temperature 273(2)
_cell_measurement_theta_max 19.11
_cell_measurement_theta_min 2.50
_cell_volume 1942.2(12)
_computing_cell_refinement 'Bruker SMART'
_computing_data_collection 'Bruker SMART'
_computing_data_reduction 'Bruker SAINT'
_computing_molecular_graphics 'Bruker SHELXTL'
_computing_publication_material 'Bruker SHELXTL'
_computing_structure_refinement 'SHELXL-97 (Sheldrick, 1997)'
_computing_structure_solution 'SHELXS-97 (Sheldrick, 1990)'
_diffrn_ambient_temperature 273(2)
_diffrn_measured_fraction_theta_full 0.987
_diffrn_measured_fraction_theta_max 0.987
_diffrn_measurement_device_type 'CCD area detector'
_diffrn_measurement_method 'phi and omega scans'
_diffrn_radiation_monochromator graphite
_diffrn_radiation_source 'fine-focus sealed tube'
_diffrn_radiation_type MoK\a
_diffrn_radiation_wavelength 0.71073
_diffrn_reflns_av_R_equivalents 0.0565
_diffrn_reflns_av_sigmaI/netI 0.0826
_diffrn_reflns_limit_h_max 7
_diffrn_reflns_limit_h_min -6
_diffrn_reflns_limit_k_max 20
_diffrn_reflns_limit_k_min -9
_diffrn_reflns_limit_l_max 25
_diffrn_reflns_limit_l_min -27
_diffrn_reflns_number 11432
_diffrn_reflns_theta_full 27.10
_diffrn_reflns_theta_max 27.10
_diffrn_reflns_theta_min 1.57
_exptl_absorpt_coefficient_mu 0.211
_exptl_absorpt_correction_T_max 0.9895
_exptl_absorpt_correction_T_min 0.9590
_exptl_absorpt_correction_type none
_exptl_crystal_colour colorless
_exptl_crystal_density_diffrn 1.410
_exptl_crystal_density_method 'not measured'
_exptl_crystal_description needle
_exptl_crystal_F_000 848
_exptl_crystal_size_max 0.20
_exptl_crystal_size_mid 0.10
_exptl_crystal_size_min 0.05
_refine_diff_density_max 0.625
_refine_diff_density_min -0.237
_refine_diff_density_rms 0.064
_refine_ls_extinction_method none
_refine_ls_goodness_of_fit_ref 0.985
_refine_ls_hydrogen_treatment constr
_refine_ls_matrix_type full
_refine_ls_number_parameters 263
_refine_ls_number_reflns 4225
_refine_ls_number_restraints 0
_refine_ls_restrained_S_all 0.985
_refine_ls_R_factor_all 0.1576
_refine_ls_R_factor_gt 0.0799
_refine_ls_shift/su_max 0.000
_refine_ls_shift/su_mean 0.000
_refine_ls_structure_factor_coef Fsqd
_refine_ls_weighting_details 'calc w=1/[\s^2^(Fo^2^)+(0.1193P)^2^+0.0000P] where P=(Fo^2^+2Fc^2^)/3'
_refine_ls_weighting_scheme calc
_refine_ls_wR_factor_gt 0.1923
_refine_ls_wR_factor_ref 0.2336
_reflns_number_gt 2105
_reflns_number_total 4225
_reflns_threshold_expression >2sigma(I)
_cod_data_source_file ol5026102_si_004.cif
_cod_data_source_block 3am
_cod_depositor_comments
;
The following automatic conversions were performed:

'_symmetry_cell_setting' value 'Monoclinic' changed to 'monoclinic'
according to
/home/saulius/struct/COD-crude-data--automatic-downloads/rss-feeds/ACS/lib/dictionaries/cif_core.dic
dictionary named 'cif_core.dic' version 2.4.2 from 2011-04-26.

Automatic conversion script
Id: cif_fix_values 2827 2014-09-09 07:05:25Z andrius 

 Adding full bibliography for 1518126--1518130.cif.
;
_cod_original_cell_volume 1942.4(13)
_cod_original_sg_symbol_H-M P2(1)/c
_cod_database_code 1518127

loop_
_symmetry_equiv_pos_as_xyz
'x, y, z'
'-x, y+1/2, -z+1/2'
'-x, -y, -z'
'x, -y-1/2, z-1/2'

loop_
_atom_site_label
_atom_site_type_symbol
_atom_site_fract_x
_atom_site_fract_y
_atom_site_fract_z
_atom_site_U_iso_or_equiv
_atom_site_adp_type
_atom_site_occupancy
_atom_site_symmetry_multiplicity
_atom_site_calc_flag
_atom_site_refinement_flags
F1 F -0.1113(10) -0.07278(18) 0.3589(2) 0.178(2) Uani 1 1 d .
F2 F -0.2386(10) -0.0604(2) 0.4503(3) 0.183(2) Uani 1 1 d .
F3 F 0.1181(9) -0.0561(2) 0.4342(2) 0.1530(16) Uani 1 1 d .
O1 O -0.4476(6) 0.29355(19) 0.30081(14) 0.0811(9) Uani 1 1 d .
O2 O 0.6748(5) 0.2987(2) 0.60323(14) 0.0749(9) Uani 1 1 d .
C1 C -0.1220(6) 0.2282(2) 0.38310(17) 0.0476(9) Uani 1 1 d .
C2 C -0.1371(6) 0.3193(2) 0.37376(17) 0.0476(9) Uani 1 1 d .
C3 C 0.1830(6) 0.3493(2) 0.45808(17) 0.0457(9) Uani 1 1 d .
C4 C 0.0087(6) 0.3722(2) 0.40750(17) 0.0492(9) Uani 1 1 d .
C5 C -0.3193(7) 0.3457(3) 0.32746(18) 0.0586(10) Uani 1 1 d .
C6 C -0.3479(7) 0.4340(2) 0.31185(18) 0.0564(10) Uani 1 1 d .
C7 C -0.3049(7) 0.1867(2) 0.41256(18) 0.0551(10) Uani 1 1 d .
H7 H -0.4374 0.2156 0.4260 0.066 Uiso 1 1 calc R
C8 C -0.2909(8) 0.1028(3) 0.4219(2) 0.0616(11) Uani 1 1 d .
H8 H -0.4121 0.0759 0.4428 0.074 Uiso 1 1 calc R
C9 C 0.1351(7) 0.2875(2) 0.50181(18) 0.0540(10) Uani 1 1 d .
H9 H -0.0073 0.2582 0.4979 0.065 Uiso 1 1 calc R
C10 C -0.1018(9) 0.0589(2) 0.4010(2) 0.0619(11) Uani 1 1 d .
C11 C 0.3971(6) 0.3927(2) 0.46716(18) 0.0508(10) Uani 1 1 d .
H11 H 0.4339 0.4346 0.4395 0.061 Uiso 1 1 calc R
C12 C -0.2061(8) 0.4956(2) 0.33824(18) 0.0580(10) Uani 1 1 d .
C13 C 0.5061(7) 0.3123(3) 0.55717(18) 0.0566(11) Uani 1 1 d .
C14 C 0.0689(7) 0.1843(3) 0.36153(19) 0.0615(11) Uani 1 1 d .
H14 H 0.1912 0.2113 0.3412 0.074 Uiso 1 1 calc R
C15 C 0.0794(8) 0.0988(3) 0.3701(2) 0.0688(12) Uani 1 1 d .
H15 H 0.2078 0.0691 0.3551 0.083 Uiso 1 1 calc R
C16 C 0.2931(7) 0.2692(2) 0.55041(18) 0.0557(10) Uani 1 1 d .
H16 H 0.2569 0.2279 0.5787 0.067 Uiso 1 1 calc R
C17 C 0.5532(7) 0.3753(2) 0.51537(19) 0.0548(10) Uani 1 1 d .
H17 H 0.6929 0.4060 0.5204 0.066 Uiso 1 1 calc R
C18 C -0.5254(9) 0.4563(3) 0.2675(2) 0.0765(13) Uani 1 1 d .
H18 H -0.6224 0.4159 0.2493 0.092 Uiso 1 1 calc R
C19 C -0.2381(9) 0.5774(3) 0.3193(2) 0.0768(14) Uani 1 1 d .
H19 H -0.1413 0.6184 0.3368 0.092 Uiso 1 1 calc R
C20 C -0.5574(11) 0.5363(4) 0.2509(2) 0.0910(16) Uani 1 1 d .
H20 H -0.6799 0.5504 0.2226 0.109 Uiso 1 1 calc R
C21 C -0.0859(12) -0.0315(3) 0.4086(3) 0.0974(18) Uani 1 1 d .
C22 C -0.4082(10) 0.5973(3) 0.2759(2) 0.0881(16) Uani 1 1 d .
H22 H -0.4258 0.6515 0.2627 0.106 Uiso 1 1 calc R
C23 C 0.6443(10) 0.2288(3) 0.6431(2) 0.0950(16) Uani 1 1 d .
H23A H 0.4968 0.2341 0.6647 0.143 Uiso 1 1 calc R
H23B H 0.7753 0.2259 0.6730 0.143 Uiso 1 1 calc R
H23C H 0.6403 0.1796 0.6182 0.143 Uiso 1 1 calc R
S1 S 0.0046(2) 0.47839(6) 0.39765(5) 0.0632(4) Uani 1 1 d .

loop_
_atom_site_aniso_label
_atom_site_aniso_U_11
_atom_site_aniso_U_22
_atom_site_aniso_U_33
_atom_site_aniso_U_23
_atom_site_aniso_U_13
_atom_site_aniso_U_12
F1 0.342(7) 0.0446(17) 0.140(3) -0.0225(19) -0.127(4) 0.019(3)
F2 0.247(6) 0.054(2) 0.250(5) 0.028(3) 0.058(5) 0.000(3)
F3 0.198(4) 0.074(2) 0.182(4) 0.001(2) -0.084(3) 0.045(2)
O1 0.097(2) 0.066(2) 0.078(2) 0.0001(17) -0.0402(17) -0.0134(18)
O2 0.0677(18) 0.080(2) 0.076(2) -0.0034(17) -0.0227(16) 0.0087(16)
C1 0.049(2) 0.044(2) 0.050(2) -0.0083(17) -0.0079(17) -0.0037(18)
C2 0.051(2) 0.041(2) 0.050(2) -0.0045(17) -0.0031(17) -0.0023(17)
C3 0.048(2) 0.0351(18) 0.054(2) -0.0085(17) -0.0030(17) -0.0005(17)
C4 0.054(2) 0.037(2) 0.057(2) 0.0007(17) -0.0022(18) -0.0026(18)
C5 0.064(2) 0.053(2) 0.058(2) -0.007(2) -0.014(2) -0.003(2)
C6 0.070(3) 0.049(2) 0.050(2) 0.0041(19) -0.007(2) 0.003(2)
C7 0.053(2) 0.043(2) 0.069(3) -0.0034(19) -0.011(2) 0.0022(19)
C8 0.067(3) 0.047(2) 0.070(3) 0.002(2) -0.017(2) -0.011(2)
C9 0.052(2) 0.050(2) 0.060(2) -0.005(2) -0.0063(19) -0.0092(19)
C10 0.075(3) 0.038(2) 0.071(3) -0.005(2) -0.025(2) 0.004(2)
C11 0.055(2) 0.038(2) 0.059(2) -0.0048(18) -0.0012(19) -0.0062(18)
C12 0.080(3) 0.041(2) 0.053(2) 0.0003(19) 0.001(2) 0.004(2)
C13 0.054(2) 0.056(2) 0.059(3) -0.009(2) -0.012(2) 0.008(2)
C14 0.056(2) 0.057(3) 0.072(3) -0.011(2) -0.003(2) 0.001(2)
C15 0.064(3) 0.056(3) 0.085(3) -0.016(2) -0.017(2) 0.021(2)
C16 0.065(2) 0.047(2) 0.055(2) 0.0008(19) -0.0074(19) 0.000(2)
C17 0.048(2) 0.050(2) 0.065(3) -0.013(2) -0.0079(19) -0.0056(19)
C18 0.094(3) 0.073(3) 0.061(3) 0.003(2) -0.021(2) 0.014(3)
C19 0.115(4) 0.047(3) 0.069(3) 0.000(2) -0.005(3) 0.007(3)
C20 0.118(4) 0.092(4) 0.062(3) 0.005(3) -0.024(3) 0.027(4)
C21 0.120(5) 0.051(3) 0.119(5) 0.008(3) -0.042(4) -0.002(3)
C22 0.135(5) 0.060(3) 0.069(3) 0.009(3) -0.004(3) 0.028(3)
C23 0.117(4) 0.077(4) 0.090(4) 0.006(3) -0.030(3) 0.020(3)
S1 0.0791(8) 0.0371(6) 0.0722(8) -0.0014(5) -0.0176(6) -0.0042(5)

loop_
_atom_type_symbol
_atom_type_description
_atom_type_scat_dispersion_real
_atom_type_scat_dispersion_imag
_atom_type_scat_source
C C 0.0033 0.0016 'International Tables Vol C Tables 4.2.6.8 and 6.1.1.4'
H H 0.0000 0.0000 'International Tables Vol C Tables 4.2.6.8 and 6.1.1.4'
O O 0.0106 0.0060 'International Tables Vol C Tables 4.2.6.8 and 6.1.1.4'
F F 0.0171 0.0103 'International Tables Vol C Tables 4.2.6.8 and 6.1.1.4'
S S 0.1246 0.1234 'International Tables Vol C Tables 4.2.6.8 and 6.1.1.4'

loop_
_geom_angle_atom_site_label_1
_geom_angle_atom_site_label_2
_geom_angle_atom_site_label_3
_geom_angle
C13 O2 C23 117.8(3)
C14 C1 C7 119.2(4)
C14 C1 C2 120.7(4)
C7 C1 C2 120.1(3)
C4 C2 C5 124.2(3)
C4 C2 C1 121.3(3)
C5 C2 C1 114.5(3)
C11 C3 C9 116.6(3)
C11 C3 C4 121.1(3)
C9 C3 C4 122.1(3)
C2 C4 C3 126.3(3)
C2 C4 S1 123.5(3)
C3 C4 S1 110.1(2)
O1 C5 C2 119.6(4)
O1 C5 C6 120.1(4)
C2 C5 C6 120.3(3)
C12 C6 C18 118.3(4)
C12 C6 C5 123.5(4)
C18 C6 C5 118.3(4)
C8 C7 C1 120.4(4)
C8 C7 H7 119.8
C1 C7 H7 119.8
C10 C8 C7 120.8(4)
C10 C8 H8 119.6
C7 C8 H8 119.6
C16 C9 C3 121.8(3)
C16 C9 H9 119.1
C3 C9 H9 119.1
C8 C10 C15 119.7(4)
C8 C10 C21 121.9(5)
C15 C10 C21 118.3(5)
C17 C11 C3 121.9(4)
C17 C11 H11 119.0
C3 C11 H11 119.0
C6 C12 C19 120.1(4)
C6 C12 S1 123.4(3)
C19 C12 S1 116.4(3)
O2 C13 C16 124.7(4)
O2 C13 C17 116.4(4)
C16 C13 C17 118.9(3)
C1 C14 C15 120.1(4)
C1 C14 H14 120.0
C15 C14 H14 120.0
C10 C15 C14 119.8(4)
C10 C15 H15 120.1
C14 C15 H15 120.1
C9 C16 C13 120.0(4)
C9 C16 H16 120.0
C13 C16 H16 120.0
C11 C17 C13 120.7(4)
C11 C17 H17 119.7
C13 C17 H17 119.7
C20 C18 C6 120.7(5)
C20 C18 H18 119.6
C6 C18 H18 119.6
C22 C19 C12 120.5(5)
C22 C19 H19 119.7
C12 C19 H19 119.7
C18 C20 C22 120.5(5)
C18 C20 H20 119.7
C22 C20 H20 119.7
F1 C21 F3 105.4(6)
F1 C21 F2 108.4(5)
F3 C21 F2 100.3(5)
F1 C21 C10 115.5(5)
F3 C21 C10 113.4(5)
F2 C21 C10 112.6(6)
C19 C22 C20 119.8(5)
C19 C22 H22 120.1
C20 C22 H22 120.1
O2 C23 H23A 109.5
O2 C23 H23B 109.5
H23A C23 H23B 109.5
O2 C23 H23C 109.5
H23A C23 H23C 109.5
H23B C23 H23C 109.5
C12 S1 C4 104.82(18)

loop_
_geom_bond_atom_site_label_1
_geom_bond_atom_site_label_2
_geom_bond_distance
F1 C21 1.262(6)
F2 C21 1.336(8)
F3 C21 1.314(6)
O1 C5 1.239(4)
O2 C13 1.363(4)
O2 C23 1.433(6)
C1 C14 1.374(5)
C1 C7 1.390(5)
C1 C2 1.498(5)
C2 C4 1.376(5)
C2 C5 1.465(5)
C3 C11 1.398(5)
C3 C9 1.403(5)
C3 C4 1.483(5)
C4 S1 1.739(4)
C5 C6 1.482(5)
C6 C12 1.388(6)
C6 C18 1.401(6)
C7 C8 1.381(5)
C7 H7 0.9300
C8 C10 1.361(6)
C8 H8 0.9300
C9 C16 1.378(5)
C9 H9 0.9300
C10 C15 1.386(6)
C10 C21 1.482(7)
C11 C17 1.362(5)
C11 H11 0.9300
C12 C19 1.401(6)
C12 S1 1.731(4)
C13 C16 1.386(5)
C13 C17 1.390(5)
C14 C15 1.402(6)
C14 H14 0.9300
C15 H15 0.9300
C16 H16 0.9300
C17 H17 0.9300
C18 C20 1.359(7)
C18 H18 0.9300
C19 C22 1.350(6)
C19 H19 0.9300
C20 C22 1.394(7)
C20 H20 0.9300
C22 H22 0.9300
C23 H23A 0.9600
C23 H23B 0.9600
C23 H23C 0.9600
